data_4313088
loop_
_publ_author_name
'Corey Seward'
'Jacquelyn Chan'
'Datong Song'
'Suning Wang'

_publ_section_title
;
 Anion Dependent Structures of Luminescent Silver(I) Complexes
;
_journal_name_full 'Inorganic Chemistry'
_journal_page_first 1112
_journal_page_last 1120
_journal_paper_doi 10.1021/ic020480q
_journal_volume 42
_journal_year 2003
_chemical_formula_sum 'C17 H12 Ag F3 N4 O2'
_chemical_formula_weight 469.18
_chemical_name_systematic
;
  ?
;
_space_group_IT_number 14
_symmetry_cell_setting monoclinic
_symmetry_space_group_name_Hall '-P 2ybc'
_symmetry_space_group_name_H-M 'P 1 21/c 1'
_atom_sites_solution_hydrogens geom
_atom_sites_solution_primary direct
_atom_sites_solution_secondary difmap
_audit_creation_method SHELXL-97
_cell_angle_alpha 90.00
_cell_angle_beta 94.952(4)
_cell_angle_gamma 90.00
_cell_formula_units_Z 4
_cell_length_a 9.0840(16)
_cell_length_b 21.921(4)
_cell_length_c 8.7269(17)
_cell_measurement_temperature 296(2)
_cell_volume 1731.3(6)
_computing_cell_refinement 'Bruker SMART'
_computing_data_collection 'Bruker SMART'
_computing_data_reduction 'Bruker SHELXTL'
_computing_molecular_graphics 'Bruker SHELXTL'
_computing_publication_material 'Bruker SHELXTL'
_computing_structure_refinement 'SHELXL-97 (Sheldrick, 1997)'
_computing_structure_solution 'SHELXS-97 (Sheldrick, 1990)'
_diffrn_ambient_temperature 296(2)
_diffrn_measured_fraction_theta_full 0.955
_diffrn_measured_fraction_theta_max 0.955
_diffrn_measurement_device_type 'CCD area detector'
_diffrn_measurement_method 'phi and omega scans'
_diffrn_radiation_monochromator graphite
_diffrn_radiation_source 'fine-focus sealed tube'
_diffrn_radiation_type MoK\a
_diffrn_radiation_wavelength 0.71073
_diffrn_reflns_av_R_equivalents 0.0412
_diffrn_reflns_av_sigmaI/netI 0.0733
_diffrn_reflns_limit_h_max 12
_diffrn_reflns_limit_h_min -10
_diffrn_reflns_limit_k_max 29
_diffrn_reflns_limit_k_min -28
_diffrn_reflns_limit_l_max 11
_diffrn_reflns_limit_l_min -11
_diffrn_reflns_number 12471
_diffrn_reflns_theta_full 28.28
_diffrn_reflns_theta_max 28.28
_diffrn_reflns_theta_min 1.86
_exptl_absorpt_coefficient_mu 1.215
_exptl_absorpt_correction_T_max 0.2950
_exptl_absorpt_correction_T_min 0.2326
_exptl_absorpt_correction_type empirical
_exptl_crystal_colour colourless
_exptl_crystal_density_diffrn 1.800
_exptl_crystal_density_method 'not measured'
_exptl_crystal_description block
_exptl_crystal_F_000 928
_exptl_crystal_size_max .2
_exptl_crystal_size_mid .2
_exptl_crystal_size_min .3
_refine_diff_density_max 0.307
_refine_diff_density_min -0.377
_refine_diff_density_rms 0.055
_refine_ls_extinction_method none
_refine_ls_goodness_of_fit_ref 0.778
_refine_ls_hydrogen_treatment mixed
_refine_ls_matrix_type full
_refine_ls_number_parameters 319
_refine_ls_number_reflns 4106
_refine_ls_number_restraints 0
_refine_ls_restrained_S_all 0.778
_refine_ls_R_factor_all 0.0810
_refine_ls_R_factor_gt 0.0293
_refine_ls_shift/su_max 0.002
_refine_ls_shift/su_mean 0.000
_refine_ls_structure_factor_coef Fsqd
_refine_ls_weighting_details 'calc w=1/[\s^2^(Fo^2^)+(0.0079P)^2^+0.0000P] where P=(Fo^2^+2Fc^2^)/3'
_refine_ls_weighting_scheme calc
_refine_ls_wR_factor_gt 0.0360
_refine_ls_wR_factor_ref 0.0425
_reflns_number_gt 2153
_reflns_number_total 4106
_reflns_threshold_expression >2sigma(I)
_cod_data_source_file ic020480q_1.cif
_cod_data_source_block jc055
_cod_depositor_comments
;
The following automatic conversions were performed:

'_symmetry_cell_setting' value 'Monoclinic' changed to 'monoclinic'
according to the built-in table from CIF Core dictionary named
'cif_core.dic' version 2.4.1 from 2010-06-29.

Automatic conversion script
Id: cif_fix_values 1646 2011-03-28 12:23:43Z adriana 
;
_cod_database_code 4313088

loop_
_symmetry_equiv_pos_as_xyz
'x, y, z'
'-x, y+1/2, -z+1/2'
'-x, -y, -z'
'x, -y-1/2, z-1/2'

loop_
_atom_site_label
_atom_site_type_symbol
_atom_site_fract_x
_atom_site_fract_y
_atom_site_fract_z
_atom_site_U_iso_or_equiv
_atom_site_adp_type
_atom_site_occupancy
_atom_site_symmetry_multiplicity
_atom_site_calc_flag
_atom_site_refinement_flags
_atom_site_disorder_assembly
_atom_site_disorder_group
Ag1 Ag 0.199381(19) 0.504531(10) 0.92855(3) 0.05522(8) Uani 1 1 d . . .
O1 O 0.1949(2) 0.38405(9) 0.9220(3) 0.0921(8) Uani 1 1 d . . .
O2 O -0.0210(2) 0.42914(9) 0.9063(3) 0.0812(7) Uani 1 1 d . . .
N1 N 0.1191(2) 0.56128(9) 0.7227(2) 0.0426(6) Uani 1 1 d . . .
N2 N 0.5535(2) 0.66081(9) 0.6281(3) 0.0522(6) Uani 1 1 d . . .
N3 N 0.63353(18) 0.49986(11) 0.8671(2) 0.0450(5) Uani 1 1 d . . .
N4 N 0.35068(19) 0.60390(9) 0.6889(2) 0.0414(6) Uani 1 1 d . . .
C1 C 0.1967(2) 0.60092(11) 0.6469(3) 0.0390(7) Uani 1 1 d . . .
C2 C 0.1313(3) 0.63826(14) 0.5328(4) 0.0517(8) Uani 1 1 d . . .
H2 H 0.187(2) 0.6614(9) 0.480(2) 0.032(7) Uiso 1 1 d . . .
C3 C -0.0189(3) 0.63554(15) 0.4996(4) 0.0587(9) Uani 1 1 d . . .
H3 H -0.057(2) 0.6591(10) 0.425(3) 0.045(8) Uiso 1 1 d . . .
C4 C -0.0999(3) 0.59552(14) 0.5766(4) 0.0555(9) Uani 1 1 d . . .
H4 H -0.208(2) 0.5950(10) 0.563(3) 0.051(7) Uiso 1 1 d . . .
C5 C -0.0285(3) 0.55901(13) 0.6843(4) 0.0520(8) Uani 1 1 d . . .
H5 H -0.079(2) 0.5306(9) 0.743(2) 0.037(7) Uiso 1 1 d . . .
C6 C 0.4257(3) 0.66092(11) 0.6879(3) 0.0388(7) Uani 1 1 d . . .
C7 C 0.3655(3) 0.71190(14) 0.7478(4) 0.0600(9) Uani 1 1 d . . .
H7 H 0.281(2) 0.7119(10) 0.788(3) 0.039(8) Uiso 1 1 d . . .
C8 C 0.4416(4) 0.76618(15) 0.7427(4) 0.0711(11) Uani 1 1 d . . .
H8 H 0.409(3) 0.7992(11) 0.789(3) 0.059(9) Uiso 1 1 d . . .
C9 C 0.5731(4) 0.76777(15) 0.6820(4) 0.0664(10) Uani 1 1 d . . .
H9 H 0.627(3) 0.8017(11) 0.674(3) 0.062(9) Uiso 1 1 d . . .
C10 C 0.6255(3) 0.71415(15) 0.6281(4) 0.0660(10) Uani 1 1 d . . .
H10 H 0.714(3) 0.7107(11) 0.585(3) 0.064(9) Uiso 1 1 d . . .
C11 C 0.5523(3) 0.54926(13) 0.8325(3) 0.0413(8) Uani 1 1 d . . .
H11 H 0.579(2) 0.5812(9) 0.885(2) 0.023(7) Uiso 1 1 d . . .
C12 C 0.4324(2) 0.54955(11) 0.7219(3) 0.0362(7) Uani 1 1 d . . .
C13 C 0.3967(3) 0.49582(14) 0.6472(3) 0.0472(7) Uani 1 1 d . . .
H13 H 0.314(2) 0.4939(9) 0.570(2) 0.042(6) Uiso 1 1 d . . .
C14 C 0.4801(3) 0.44443(14) 0.6833(4) 0.0561(9) Uani 1 1 d . . .
H14 H 0.461(2) 0.4090(10) 0.637(3) 0.048(8) Uiso 1 1 d . . .
C15 C 0.5975(3) 0.44826(14) 0.7919(4) 0.0521(9) Uani 1 1 d . . .
H15 H 0.658(3) 0.4163(11) 0.821(3) 0.064(9) Uiso 1 1 d . . .
C16 C 0.0609(3) 0.38566(13) 0.9227(3) 0.0524(8) Uani 1 1 d . . .
C17 C -0.0111(5) 0.32395(17) 0.9479(6) 0.0672(11) Uani 1 1 d . . .
F1 F 0.0439(13) 0.2819(6) 0.863(2) 0.107(5) Uani 0.50 1 d P . .
F1A F 0.0744(14) 0.2923(6) 1.0566(17) 0.139(4) Uani 0.50 1 d P . .
F2 F 0.0017(12) 0.3058(6) 1.0894(16) 0.107(3) Uani 0.50 1 d P . .
F2A F -0.1368(10) 0.3253(6) 0.9952(12) 0.129(5) Uani 0.50 1 d P . .
F3 F -0.1578(10) 0.3271(6) 0.9070(17) 0.153(6) Uani 0.50 1 d P . .
F3A F -0.0213(13) 0.2881(6) 0.8301(17) 0.116(5) Uani 0.50 1 d P . .

loop_
_atom_site_aniso_label
_atom_site_aniso_U_11
_atom_site_aniso_U_22
_atom_site_aniso_U_33
_atom_site_aniso_U_23
_atom_site_aniso_U_13
_atom_site_aniso_U_12
Ag1 0.04595(10) 0.05225(15) 0.06603(15) 0.01700(16) -0.00342(9) -0.00111(13)
O1 0.0510(12) 0.0770(16) 0.148(2) -0.0013(17) 0.0082(13) -0.0077(12)
O2 0.0881(16) 0.0563(15) 0.1028(18) 0.0149(14) 0.0298(14) 0.0242(12)
N1 0.0337(11) 0.0376(13) 0.0557(16) 0.0067(12) -0.0007(11) -0.0060(10)
N2 0.0402(12) 0.0405(15) 0.0774(19) -0.0050(13) 0.0142(12) -0.0063(11)
N3 0.0408(10) 0.0373(13) 0.0570(14) 0.0042(15) 0.0042(10) 0.0081(13)
N4 0.0299(10) 0.0289(12) 0.0646(17) 0.0097(12) -0.0009(11) -0.0013(10)
C1 0.0348(13) 0.0337(16) 0.0477(19) -0.0032(14) -0.0004(13) 0.0021(12)
C2 0.0433(17) 0.053(2) 0.059(2) 0.0167(18) 0.0067(17) -0.0032(15)
C3 0.051(2) 0.061(2) 0.060(2) 0.013(2) -0.0157(17) 0.0110(18)
C4 0.0327(15) 0.056(2) 0.075(2) 0.0009(19) -0.0134(17) -0.0005(15)
C5 0.0358(15) 0.053(2) 0.067(2) 0.0062(18) 0.0003(16) -0.0090(15)
C6 0.0349(14) 0.0303(16) 0.0507(19) 0.0047(14) 0.0013(13) 0.0010(12)
C7 0.0491(19) 0.044(2) 0.091(3) -0.0069(19) 0.0273(19) -0.0036(17)
C8 0.070(2) 0.040(2) 0.106(3) -0.013(2) 0.023(2) -0.0015(19)
C9 0.062(2) 0.040(2) 0.097(3) 0.002(2) 0.009(2) -0.0177(18)
C10 0.0481(18) 0.053(2) 0.101(3) -0.002(2) 0.0245(19) -0.0107(17)
C11 0.0419(16) 0.0307(17) 0.052(2) -0.0023(16) 0.0058(15) -0.0046(14)
C12 0.0314(13) 0.0329(16) 0.0445(19) 0.0063(14) 0.0042(13) -0.0003(12)
C13 0.0477(14) 0.0418(17) 0.0505(18) -0.0031(19) -0.0047(13) 0.0004(17)
C14 0.063(2) 0.035(2) 0.068(3) -0.0125(19) -0.0041(18) 0.0023(17)
C15 0.0546(18) 0.0350(19) 0.066(2) 0.0026(18) 0.0021(17) 0.0150(16)
C16 0.0598(19) 0.042(2) 0.057(2) -0.0019(17) 0.0114(17) -0.0002(16)
C17 0.081(3) 0.052(3) 0.069(3) 0.004(2) 0.009(3) -0.007(2)
F1 0.118(7) 0.035(4) 0.171(14) -0.024(5) 0.038(7) -0.004(5)
F1A 0.206(12) 0.081(5) 0.126(11) 0.054(6) 0.002(8) 0.005(6)
F2 0.145(10) 0.097(7) 0.081(6) 0.025(4) 0.019(6) -0.031(6)
F2A 0.096(8) 0.146(7) 0.156(10) -0.008(7) 0.077(8) -0.053(7)
F3 0.067(5) 0.093(5) 0.286(15) 0.038(9) -0.066(8) -0.029(4)
F3A 0.172(13) 0.097(9) 0.082(5) -0.043(5) 0.028(8) -0.076(9)

loop_
_atom_type_symbol
_atom_type_description
_atom_type_scat_dispersion_real
_atom_type_scat_dispersion_imag
_atom_type_scat_source
C C 0.0033 0.0016 'International Tables Vol C Tables 4.2.6.8 and 6.1.1.4'
H H 0.0000 0.0000 'International Tables Vol C Tables 4.2.6.8 and 6.1.1.4'
N N 0.0061 0.0033 'International Tables Vol C Tables 4.2.6.8 and 6.1.1.4'
O O 0.0106 0.0060 'International Tables Vol C Tables 4.2.6.8 and 6.1.1.4'
F F 0.0171 0.0103 'International Tables Vol C Tables 4.2.6.8 and 6.1.1.4'
Ag Ag -0.8971 1.1015 'International Tables Vol C Tables 4.2.6.8 and 6.1.1.4'

loop_
_geom_angle_atom_site_label_1
_geom_angle_atom_site_label_2
_geom_angle_atom_site_label_3
_geom_angle
_geom_angle_site_symmetry_1
_geom_angle_site_symmetry_3
_geom_angle_publ_flag
N3 Ag1 N1 143.89(8) 3_667 . ?
N3 Ag1 O2 119.88(8) 3_667 . ?
N1 Ag1 O2 95.60(7) . . ?
C16 O2 Ag1 91.75(18) . . ?
C1 N1 C5 117.2(2) . . ?
C1 N1 Ag1 127.44(16) . . ?
C5 N1 Ag1 114.95(19) . . ?
C6 N2 C10 116.5(2) . . ?
C11 N3 C15 118.1(2) . . ?
C11 N3 Ag1 122.68(19) . 3_667 ?
C15 N3 Ag1 118.38(19) . 3_667 ?
C1 N4 C12 120.1(2) . . ?
C1 N4 C6 120.1(2) . . ?
C12 N4 C6 119.70(19) . . ?
N1 C1 C2 122.1(2) . . ?
N1 C1 N4 117.1(2) . . ?
C2 C1 N4 120.8(2) . . ?
C3 C2 C1 118.9(3) . . ?
C4 C3 C2 119.7(3) . . ?
C5 C4 C3 118.5(3) . . ?
N1 C5 C4 123.6(3) . . ?
N2 C6 C7 123.4(2) . . ?
N2 C6 N4 116.2(2) . . ?
C7 C6 N4 120.5(2) . . ?
C6 C7 C8 118.3(3) . . ?
C9 C8 C7 119.9(3) . . ?
C8 C9 C10 117.3(3) . . ?
N2 C10 C9 124.5(3) . . ?
N3 C11 C12 123.2(3) . . ?
C13 C12 C11 117.7(2) . . ?
C13 C12 N4 121.7(2) . . ?
C11 C12 N4 120.6(2) . . ?
C12 C13 C14 119.3(3) . . ?
C15 C14 C13 119.3(3) . . ?
N3 C15 C14 122.5(3) . . ?
O2 C16 O1 128.8(3) . . ?
O2 C16 C17 116.7(3) . . ?
O1 C16 C17 114.6(3) . . ?
F2A C17 F3A 105.8(8) . . ?
F2A C17 F2 72.6(7) . . ?
F3A C17 F2 124.6(9) . . ?
F2A C17 F1 127.5(8) . . ?
F3A C17 F1 29.1(8) . . ?
F2 C17 F1 108.3(10) . . ?
F2A C17 F3 34.5(7) . . ?
F3A C17 F3 79.6(8) . . ?
F2 C17 F3 105.9(8) . . ?
F1 C17 F3 107.7(8) . . ?
F2A C17 F1A 105.3(8) . . ?
F3A C17 F1A 104.0(9) . . ?
F2 C17 F1A 34.9(6) . . ?
F1 C17 F1A 79.1(8) . . ?
F3 C17 F1A 134.4(8) . . ?
F2A C17 C16 116.3(7) . . ?
F3A C17 C16 115.3(8) . . ?
F2 C17 C16 113.9(6) . . ?
F1 C17 C16 110.8(7) . . ?
F3 C17 C16 110.0(6) . . ?
F1A C17 C16 109.1(7) . . ?
F3A F1 C17 74(2) . . ?
F3A F1 F1A 119(3) . . ?
C17 F1 F1A 52.0(7) . . ?
F2 F1A C17 67.8(19) . . ?
F2 F1A F1 110(2) . . ?
C17 F1A F1 49.0(7) . . ?
F1A F2 C17 77(2) . . ?
F1A F2 F2A 126(2) . . ?
C17 F2 F2A 52.3(6) . . ?
F3 F2A C17 80.1(12) . . ?
F3 F2A F2 132.7(17) . . ?
C17 F2A F2 55.1(5) . . ?
F2A F3 C17 65.4(11) . . ?
F2A F3 F3A 103.9(16) . . ?
C17 F3 F3A 48.6(5) . . ?
F1 F3A C17 77(2) . . ?
F1 F3A F3 127(3) . . ?
C17 F3A F3 51.8(6) . . ?

loop_
_geom_bond_atom_site_label_1
_geom_bond_atom_site_label_2
_geom_bond_distance
_geom_bond_site_symmetry_2
_geom_bond_publ_flag
Ag1 N3 2.2417(19) 3_667 ?
Ag1 N1 2.254(2) . ?
Ag1 O2 2.590(2) . ?
O1 C16 1.218(3) . ?
O2 C16 1.210(3) . ?
N1 C1 1.330(3) . ?
N1 C5 1.355(3) . ?
N2 C6 1.313(3) . ?
N2 C10 1.339(3) . ?
N3 C11 1.331(3) . ?
N3 C15 1.334(3) . ?
N3 Ag1 2.2417(19) 3_667 ?
N4 C1 1.416(3) . ?
N4 C12 1.420(3) . ?
N4 C6 1.424(3) . ?
C1 C2 1.383(3) . ?
C2 C3 1.371(4) . ?
C3 C4 1.360(4) . ?
C4 C5 1.356(4) . ?
C6 C7 1.368(3) . ?
C7 C8 1.379(4) . ?
C8 C9 1.348(4) . ?
C9 C10 1.366(4) . ?
C11 C12 1.392(3) . ?
C12 C13 1.372(3) . ?
C13 C14 1.379(4) . ?
C14 C15 1.367(4) . ?
C16 C17 1.527(4) . ?
C17 F2A 1.247(8) . ?
C17 F3A 1.291(13) . ?
C17 F2 1.293(14) . ?
C17 F1 1.305(14) . ?
C17 F3 1.351(10) . ?
C17 F1A 1.363(16) . ?
F1 F3A 0.651(19) . ?
F1 F1A 1.70(2) . ?
F1A F2 0.799(14) . ?
F2 F2A 1.504(17) . ?
F2A F3 0.778(16) . ?
F3 F3A 1.692(17) . ?
